data_1557076
loop_
_publ_author_name
'Butts, Craig P.'
'Eberson, Lennart'
'Hartshorn, Michael P.'
'Robinson, Ward T.'
'Timmerman-Vaughan, David J.'

_publ_section_title
;
 Photochemical Nitration by Tetranitromethane. Part XXXVII. Adduct
 Formation and the Regiochemistry of Attack of Trinitromethanide Ion on
 Radical Cations in the Photochemical Reactions of 2-Methyl-,
 2,3-Dimethyl- and 2,4-Dimethylanisoles
;
_journal_name_full 'Acta Chemica Scandinavica'
_journal_page_first 73
_journal_page_last 87
_journal_paper_doi 10.3891/acta.chem.scand.51-0073
_journal_volume 51
_journal_year 1997
_chemical_formula_sum 'C9 H10 N4 O9'
_chemical_formula_weight 318.21
_chemical_name_common 1-methoxy-6-nnethyl-c-6-nitro-r-3-trinitromethylcyclohexa-1,4-diene
_space_group_IT_number 2
_space_group_name_Hall '-P 1'
_space_group_name_H-M_alt 'P -1'
_symmetry_cell_setting triclinic
_symmetry_Int_Tables_number 2
_symmetry_space_group_name_Hall '-P 1'
_symmetry_space_group_name_H-M 'P -1'
_cell_angle_alpha 73.23(1)
_cell_angle_beta 86.80(2)
_cell_angle_gamma 83.91(3)
_cell_formula_units_Z 2
_cell_length_a 6.097(2)
_cell_length_b 10.290(2)
_cell_length_c 11.188(2)
_cell_volume 668.0(3)
_diffrn_ambient_temperature 166
_diffrn_radiation_probe x-ray
_diffrn_radiation_type MoK\a
_diffrn_radiation_wavelength 0.71069
_exptl_absorpt_coefficient_mu 0.144
_exptl_crystal_density_diffrn 1.582
_refine_ls_number_reflns 1699
_refine_ls_R_factor_gt 0.054
_refine_ls_wR_factor_ref 0.130
_cod_data_source_file Acta-Chem-Scand-1997-51-73.cif
_cod_data_source_block 1
_cod_database_code 1557076

loop_
_space_group_symop_id
_space_group_symop_operation_xyz
1 x,y,z
2 -x,-y,-z

loop_
_atom_site_label
_atom_site_type_symbol
_atom_site_thermal_displace_type
_atom_site_fract_x
_atom_site_fract_y
_atom_site_fract_z
_atom_site_occupancy
_atom_site_U_iso_or_equiv
_atom_site_calc_flag
_atom_site_refinement_flags
_atom_site_disorder_assembly
_atom_site_disorder_group
O1 O Uiso 0.1790(3) -0.0071(2) 0.1508(2) 1.000 0.0320(10) . . . .
O11 O Uiso 0.4674(4) 0.5055(2) 0.3291(3) 1.000 0.0600(10) . . . .
O12 O Uiso 0.1182(4) 0.5465(2) 0.3658(2) 1.000 0.0560(10) . . . .
O21 O Uiso 0.2796(5) 0.2995(3) 0.5673(2) 1.000 0.0660(10) . . . .
O22 O Uiso 0.4419(5) 0.1414(2) 0.4960(2) 1.000 0.0560(10) . . . .
O31 O Uiso -0.0694(4) 0.2266(3) 0.4380(2) 1.000 0.0610(10) . . . .
O32 O Uiso -0.0888(3) 0.3822(3) 0.2623(2) 1.000 0.0530(10) . . . .
O41 O Uiso -0.1855(4) 0.2002(3) 0.1070(2) 1.000 0.0580(10) . . . .
O42 O Uiso -0.1357(3) 0.2999(2) -0.0875(2) 1.000 0.0410(10) . . . .
N1 N Uiso 0.2799(5) 0.4760(2) 0.3481(2) 1.000 0.0400(10) . . . .
N2 N Uiso 0.3328(4) 0.2482(2) 0.4847(2) 1.000 0.0340(10) . . . .
N3 N Uiso 0.0073(4) 0.3126(2) 0.3535(2) 1.000 0.0350(10) . . . .
N4 N Uiso -0.0664(4) 0.2408(2) 0.0158(2) 1.000 0.0310(10) . . . .
C1 C Uiso 0.2333(4) 0.1167(2) 0.1539(2) 1.000 0.0240(10) . . . .
C2 C Uiso 0.3205(4) 0.1420(2) 0.2498(2) 1.000 0.0250(10) . . . .
C3 C Uiso 0.3760(4) 0.2816(2) 0.2476(2) 1.000 0.0240(10) . . . .
C4 C Uiso 0.3341(4) 0.3858(3) 0.1238(2) 1.000 0.0270(10) . . . .
C5 C Uiso 0.2526(4) 0.3582(3) 0.0282(2) 1.000 0.0280(10) . . . .
C6 C Uiso 0.1876(4) 0.2206(3) 0.0308(2) 1.000 0.0250(10) . . . .
C7 C Uiso 0.1786(7) -0.1106(3) 0.2684(3) 1.000 0.0480(10) . . . .
C8 C Uiso 0.2515(4) 0.3279(3) 0.3540(2) 1.000 0.0270(10) . . . .
C9 C Uiso 0.2916(5) 0.1748(3) -0.0793(2) 1.000 0.0360(10) . . . .

loop_
_atom_type_symbol
_atom_type_description
_atom_type_scat_dispersion_real
_atom_type_scat_dispersion_imag
_atom_type_scat_source
C C 0.0033 0.0016 ' International Tables Vol C Tables 4.2.6.8 and 6.1.1.4'
N N 0.0061 0.0033 ' International Tables Vol C Tables 4.2.6.8 and 6.1.1.4'
O O 0.0106 0.0060 ' International Tables Vol C Tables 4.2.6.8 and 6.1.1.4'

loop_
_geom_angle_atom_site_label_1
_geom_angle_atom_site_label_2
_geom_angle_atom_site_label_3
_geom_angle
_geom_angle_site_symmetry_1
_geom_angle_site_symmetry_2
_geom_angle_site_symmetry_3
_geom_angle_publ_flag
C1 O1 C7 115.9(2) . . . yes
O11 N1 O12 128.1(2) . . . yes
O11 N1 C8 114.2(2) . . . yes
O12 N1 C8 117.6(3) . . . yes
O21 N2 O22 125.8(2) . . . yes
O21 N2 C8 116.2(2) . . . yes
O22 N2 C8 118.0(2) . . . yes
O31 N3 O32 126.0(3) . . . yes
O31 N3 C8 118.1(2) . . . yes
O32 N3 C8 115.7(2) . . . yes
O41 N4 O42 123.4(2) . . . yes
O41 N4 C6 119.1(2) . . . yes
O42 N4 C6 117.5(2) . . . yes
O1 C1 C2 125.4(2) . . . yes
O1 C1 C6 110.1(2) . . . yes
C2 C1 C6 124.5(2) . . . no
C1 C2 C3 122.8(2) . . . no
C2 C3 C4 112.9(2) . . . no
C2 C3 C8 110.6(2) . . . no
C4 C3 C8 110.9(2) . . . no
C3 C4 C5 123.5(3) . . . no
C4 C5 C6 124.2(2) . . . no
N4 C6 C1 107.26(19) . . . yes
N4 C6 C5 105.2(2) . . . yes
N4 C6 C9 108.0(2) . . . yes
C1 C6 C5 112.03(19) . . . no
C1 C6 C9 112.6(2) . . . no
C5 C6 C9 111.3(2) . . . no
N1 C8 N2 102.86(19) . . . yes
N1 C8 N3 108.5(2) . . . yes
N1 C8 C3 113.2(2) . . . yes
N2 C8 N3 107.07(19) . . . yes
N2 C8 C3 113.8(2) . . . yes
N3 C8 C3 110.9(2) . . . yes

loop_
_geom_bond_atom_site_label_1
_geom_bond_atom_site_label_2
_geom_bond_distance
_geom_bond_site_symmetry_1
_geom_bond_site_symmetry_2
_geom_bond_publ_flag
O1 C1 1.360(3) . . yes
O1 C7 1.434(4) . . yes
O11 N1 1.206(4) . . yes
O12 N1 1.203(4) . . yes
O21 N2 1.204(3) . . yes
O22 N2 1.200(3) . . yes
O31 N3 1.205(3) . . yes
O32 N3 1.206(3) . . yes
O41 N4 1.216(3) . . yes
O42 N4 1.216(3) . . yes
N1 C8 1.534(4) . . yes
N2 C8 1.536(3) . . yes
N3 C8 1.514(4) . . yes
N4 C6 1.553(4) . . yes
C1 C2 1.325(3) . . no
C1 C6 1.499(3) . . no
C2 C3 1.504(3) . . no
C3 C4 1.503(3) . . no
C3 C8 1.539(3) . . no
C4 C5 1.318(3) . . no
C5 C6 1.502(4) . . no
C6 C9 1.525(4) . . no

loop_
_geom_torsion_atom_site_label_1
_geom_torsion_atom_site_label_2
_geom_torsion_atom_site_label_3
_geom_torsion_atom_site_label_4
_geom_torsion
_geom_torsion_site_symmetry_1
_geom_torsion_site_symmetry_2
_geom_torsion_site_symmetry_3
_geom_torsion_site_symmetry_4
_geom_torsion_publ_flag
C7 O1 C1 C2 12.2(4) . . . . no
C7 O1 C1 C6 -169.8(2) . . . . no
O11 N1 C8 N2 77.4(3) . . . . no
O11 N1 C8 N3 -169.4(2) . . . . no
O11 N1 C8 C3 -45.9(3) . . . . no
O12 N1 C8 N2 -100.7(3) . . . . no
O12 N1 C8 N3 12.5(3) . . . . no
O12 N1 C8 C3 136.1(2) . . . . no
O21 N2 C8 N1 40.3(3) . . . . no
O21 N2 C8 N3 -73.9(3) . . . . no
O21 N2 C8 C3 163.1(3) . . . . no
O22 N2 C8 N1 -139.9(3) . . . . no
O22 N2 C8 N3 105.9(3) . . . . no
O22 N2 C8 C3 -17.1(4) . . . . no
O31 N3 C8 N1 -124.0(3) . . . . no
O31 N3 C8 N2 -13.7(3) . . . . no
O31 N3 C8 C3 111.1(3) . . . . no
O32 N3 C8 N1 61.3(3) . . . . no
O32 N3 C8 N2 171.6(2) . . . . no
O32 N3 C8 C3 -63.6(3) . . . . no
O41 N4 C6 C1 15.9(3) . . . . no
O41 N4 C6 C5 -103.5(3) . . . . no
O41 N4 C6 C9 137.6(3) . . . . no
O42 N4 C6 C1 -165.7(2) . . . . no
O42 N4 C6 C5 74.9(3) . . . . no
O42 N4 C6 C9 -44.0(3) . . . . no
O1 C1 C2 C3 -179.7(2) . . . . no
C6 C1 C2 C3 2.6(4) . . . . no
O1 C1 C6 N4 67.1(3) . . . . no
O1 C1 C6 C5 -178.0(2) . . . . no
O1 C1 C6 C9 -51.6(3) . . . . no
C2 C1 C6 N4 -114.9(3) . . . . no
C2 C1 C6 C5 0.0(3) . . . . no
C2 C1 C6 C9 126.4(3) . . . . no
C1 C2 C3 C4 -3.2(3) . . . . no
C1 C2 C3 C8 121.6(2) . . . . no
C2 C3 C4 C5 1.4(3) . . . . no
C8 C3 C4 C5 -123.3(3) . . . . no
C2 C3 C8 N1 -173.4(2) . . . . no
C2 C3 C8 N2 69.6(3) . . . . no
C2 C3 C8 N3 -51.2(3) . . . . no
C4 C3 C8 N1 -47.4(3) . . . . no
C4 C3 C8 N2 -164.4(2) . . . . no
C4 C3 C8 N3 74.8(3) . . . . no
C3 C4 C5 C6 1.1(4) . . . . no
C4 C5 C6 N4 114.3(3) . . . . no
C4 C5 C6 C1 -1.9(4) . . . . no
C4 C5 C6 C9 -129.0(3) . . . . no
